data_7707919
loop_
_publ_author_name
'Guo, Yunnan'
'Rotaru, Aurelian'
'M\"uller-Bunz, Helge'
'Morgan, Grace G.'
'Zhang, Shishen'
'Xue, Shufang'
'Garcia, Yann'

_publ_section_title
;
 Auxiliary alkyl chain modulated spin crossover behaviour of
 [Fe(H<sub>2</sub>Bpz<sub>2</sub>)<sub>2</sub>(C<sub><i>n</i></sub>-bipy)]
 complexes.
;
_journal_issue 37
_journal_name_full 'Dalton transactions (Cambridge, England : 2003)'
_journal_page_first 12835
_journal_page_last 12842
_journal_paper_doi 10.1039/d1dt01787j
_journal_volume 50
_journal_year 2021
_chemical_formula_sum 'C32 H40 B2 Fe N10 O4'
_chemical_formula_weight 706.21
_space_group_crystal_system monoclinic
_space_group_IT_number 15
_space_group_name_Hall '-C 2yc'
_space_group_name_H-M_alt 'C 1 2/c 1'
_atom_sites_solution_hydrogens geom
_atom_sites_solution_primary isomor
_audit_creation_method SHELXL-2014/7
_audit_update_record
;
2021-05-27 deposited with the CCDC.	2021-07-01 downloaded from the CCDC.
;
_cell_angle_alpha 90
_cell_angle_beta 100.7610(10)
_cell_angle_gamma 90
_cell_formula_units_Z 8
_cell_length_a 29.8345(4)
_cell_length_b 14.6697(2)
_cell_length_c 17.0434(2)
_cell_measurement_reflns_used 19020
_cell_measurement_temperature 293(2)
_cell_measurement_theta_max 76.7840
_cell_measurement_theta_min 4.4380
_cell_volume 7328.09(17)
_computing_cell_refinement 'CrysAlisPro 1.171.38.41 (Rigaku OD, 2015)'
_computing_data_collection 'CrysAlisPro 1.171.38.41 (Rigaku OD, 2015)'
_computing_data_reduction 'CrysAlisPro 1.171.38.41 (Rigaku OD, 2015)'
_computing_structure_refinement 'SHELXL-2014/7 (Sheldrick, 2014)'
_diffrn_ambient_temperature 293(2)
_diffrn_detector_area_resol_mean 10.3196
_diffrn_measured_fraction_theta_full 1.000
_diffrn_measured_fraction_theta_max 0.994
_diffrn_measurement_device_type 'SuperNova, Dual, Cu at zero, Atlas'
_diffrn_measurement_method '\w scans'
_diffrn_radiation_type CuK\a
_diffrn_radiation_wavelength 1.54184
_diffrn_reflns_av_R_equivalents 0.0231
_diffrn_reflns_av_unetI/netI 0.0147
_diffrn_reflns_Laue_measured_fraction_full 1.000
_diffrn_reflns_Laue_measured_fraction_max 0.994
_diffrn_reflns_limit_h_max 32
_diffrn_reflns_limit_h_min -37
_diffrn_reflns_limit_k_max 18
_diffrn_reflns_limit_k_min -18
_diffrn_reflns_limit_l_max 19
_diffrn_reflns_limit_l_min -21
_diffrn_reflns_number 42680
_diffrn_reflns_point_group_measured_fraction_full 1.000
_diffrn_reflns_point_group_measured_fraction_max 0.994
_diffrn_reflns_theta_full 67.684
_diffrn_reflns_theta_max 76.837
_diffrn_reflns_theta_min 3.369
_diffrn_source 'micro-focus sealed X-ray tube'
_exptl_absorpt_coefficient_mu 3.704
_exptl_absorpt_correction_T_max 0.727
_exptl_absorpt_correction_T_min 0.362
_exptl_absorpt_correction_type gaussian
_exptl_absorpt_process_details
; 
CrysAlisPro 1.171.38.41 (Rigaku Oxford Diffraction, 2015) 
Numerical absorption correction based on gaussian integration over 
a multifaceted crystal model 
Empirical absorption correction using spherical harmonics, 
implemented in SCALE3 ABSPACK scaling algorithm. 
;
_exptl_crystal_colour green
_exptl_crystal_density_diffrn 1.280
_exptl_crystal_description block
_exptl_crystal_F_000 2960
_exptl_crystal_size_max 0.416
_exptl_crystal_size_mid 0.184
_exptl_crystal_size_min 0.104
_refine_diff_density_max 0.560
_refine_diff_density_min -0.371
_refine_diff_density_rms 0.052
_refine_ls_extinction_method none
_refine_ls_goodness_of_fit_ref 1.059
_refine_ls_hydrogen_treatment constr
_refine_ls_matrix_type full
_refine_ls_number_parameters 442
_refine_ls_number_reflns 7690
_refine_ls_number_restraints 24
_refine_ls_restrained_S_all 1.084
_refine_ls_R_factor_all 0.0501
_refine_ls_R_factor_gt 0.0459
_refine_ls_shift/su_max 0.000
_refine_ls_shift/su_mean 0.000
_refine_ls_structure_factor_coef Fsqd
_refine_ls_weighting_details 'w=1/[\s^2^(Fo^2^)+(0.0975P)^2^+1.7859P] where P=(Fo^2^+2Fc^2^)/3'
_refine_ls_weighting_scheme calc
_refine_ls_wR_factor_gt 0.1402
_refine_ls_wR_factor_ref 0.1476
_reflns_Friedel_coverage 0.000
_reflns_number_gt 6880
_reflns_number_total 7690
_reflns_threshold_expression 'I > 2\s(I)'
_cod_data_source_file d1dt01787j2.cif
_cod_data_source_block gar11
_cod_depositor_comments 'Adding full bibliography for 7707918--7707921.cif.'
_cod_original_sg_symbol_H-M 'C 2/c'
_cod_database_code 7707919
_shelx_shelxl_version_number 2014/7
_shelx_space_group_comment
;
The symmetry employed for this shelxl refinement is uniquely defined
by the following loop, which should always be used as a source of
symmetry information in preference to the above space-group names.
They are only intended as comments.
;
_exptl_absorpt_special_details
; 
 The dataset was collected at room temperature without temperature control. 
;

loop_
_space_group_symop_operation_xyz
'x, y, z'
'-x, y, -z+1/2'
'x+1/2, y+1/2, z'
'-x+1/2, y+1/2, -z+1/2'
'-x, -y, -z'
'x, -y, z-1/2'
'-x+1/2, -y+1/2, -z'
'x+1/2, -y+1/2, z-1/2'

loop_
_atom_site_label
_atom_site_type_symbol
_atom_site_fract_x
_atom_site_fract_y
_atom_site_fract_z
_atom_site_U_iso_or_equiv
_atom_site_adp_type
_atom_site_occupancy
_atom_site_site_symmetry_order
_atom_site_calc_flag
_atom_site_refinement_flags_posn
_atom_site_refinement_flags_adp
_atom_site_refinement_flags_occupancy
_atom_site_disorder_assembly
_atom_site_disorder_group
Fe Fe 0.12428(2) 0.11569(2) 0.52649(2) 0.05256(11) Uani 1 1 d . . . . .
B1 B 0.20932(9) 0.0116(2) 0.44644(18) 0.0751(6) Uani 1 1 d . . . . .
H1A H 0.2362 -0.0067 0.4261 0.090 Uiso 1 1 calc R U . . .
H1B H 0.1892 -0.0406 0.4439 0.090 Uiso 1 1 calc R U . . .
N1 N 0.18493(6) 0.08972(14) 0.39519(11) 0.0704(4) Uani 1 1 d . . . . .
N2 N 0.14707(7) 0.13086(13) 0.41195(11) 0.0656(4) Uani 1 1 d . . . . .
C1 C 0.19319(11) 0.1212(2) 0.32553(18) 0.0913(8) Uani 1 1 d . . . . .
H1 H 0.2172 0.1032 0.3013 0.110 Uiso 1 1 calc R U . . .
C2 C 0.16031(12) 0.1848(2) 0.29552(16) 0.0961(8) Uani 1 1 d . . . . .
H2 H 0.1575 0.2175 0.2481 0.115 Uiso 1 1 calc R U . . .
C3 C 0.13272(9) 0.18874(19) 0.35173(14) 0.0790(6) Uani 1 1 d . . . . .
H3 H 0.1074 0.2266 0.3484 0.095 Uiso 1 1 calc R U . . .
N3 N 0.22325(6) 0.04408(14) 0.53405(12) 0.0714(4) Uani 1 1 d . . . . .
N4 N 0.19241(6) 0.07562(14) 0.57719(11) 0.0678(4) Uani 1 1 d . . . . .
C4 C 0.26472(9) 0.0439(3) 0.5797(2) 0.1025(9) Uani 1 1 d . . . . .
H4 H 0.2915 0.0257 0.5637 0.123 Uiso 1 1 calc R U . . .
C5 C 0.26127(11) 0.0749(4) 0.6536(2) 0.1271(14) Uani 1 1 d . . . . .
H5 H 0.2847 0.0813 0.6976 0.153 Uiso 1 1 calc R U . . .
C6 C 0.21588(10) 0.0947(2) 0.64979(18) 0.0945(8) Uani 1 1 d . . . . .
H6 H 0.2034 0.1181 0.6917 0.113 Uiso 1 1 calc R U . . .
B2 B 0.07019(9) 0.26242(18) 0.63811(16) 0.0707(6) Uani 1 1 d . . . . .
H2A H 0.0448 0.2521 0.5945 0.085 Uiso 1 1 calc R U . . .
H2B H 0.0604 0.3046 0.6754 0.085 Uiso 1 1 calc R U . . .
N5 N 0.08528(6) 0.17104(13) 0.68071(10) 0.0667(4) Uani 1 1 d . . . . .
N6 N 0.10371(6) 0.10254(12) 0.64380(11) 0.0637(4) Uani 1 1 d . . . . .
C7 C 0.08459(10) 0.1466(2) 0.75629(14) 0.0834(7) Uani 1 1 d . . . . .
H7 H 0.0736 0.1823 0.7936 0.100 Uiso 1 1 calc R U . . .
C8 C 0.10263(10) 0.0610(2) 0.76996(14) 0.0850(7) Uani 1 1 d . . . . .
H8 H 0.1062 0.0271 0.8168 0.102 Uiso 1 1 calc R U . . .
C9 C 0.11434(8) 0.03669(17) 0.69859(13) 0.0719(5) Uani 1 1 d . . . . .
H9 H 0.1279 -0.0184 0.6895 0.086 Uiso 1 1 calc R U . . .
N7 N 0.11108(6) 0.30301(12) 0.60571(11) 0.0681(4) Uani 1 1 d . . . . .
N8 N 0.13162(6) 0.25820(12) 0.55227(11) 0.0661(4) Uani 1 1 d . . . . .
C10 C 0.13113(12) 0.38371(17) 0.6227(2) 0.0951(9) Uani 1 1 d . . . . .
H10 H 0.1231 0.4269 0.6576 0.114 Uiso 1 1 calc R U . . .
C11 C 0.16541(13) 0.3922(2) 0.5804(3) 0.1116(12) Uani 1 1 d . . . . .
H11 H 0.1850 0.4415 0.5805 0.134 Uiso 1 1 calc R U . . .
C12 C 0.16504(10) 0.31254(18) 0.53718(19) 0.0876(7) Uani 1 1 d . . . . .
H12 H 0.1849 0.2987 0.5029 0.105 Uiso 1 1 calc R U . . .
N9 N 0.09905(5) -0.02628(11) 0.50103(9) 0.0564(3) Uani 1 1 d . . . . .
C13 C 0.12240(7) -0.10006(15) 0.53087(12) 0.0619(5) Uani 1 1 d . . . . .
H13 H 0.1514 -0.0925 0.5616 0.074 Uiso 1 1 calc R U . . .
C14 C 0.10499(9) -0.18796(14) 0.51767(13) 0.0692(5) Uani 1 1 d . . . . .
C23 C 0.13158(11) -0.26935(18) 0.55063(18) 0.0876(7) Uani 1 1 d . . . . .
O1 O 0.11736(12) -0.34483(17) 0.5446(2) 0.1522(12) Uani 1 1 d . . . . .
O2 O 0.17343(8) -0.24784(13) 0.58634(12) 0.0956(6) Uani 1 1 d . . . . .
C24 C 0.20385(16) -0.3231(2) 0.6153(3) 0.1239(13) Uani 1 1 d . . . . .
H24A H 0.1908 -0.3594 0.6530 0.149 Uiso 1 1 calc R U . . .
H24B H 0.2077 -0.3619 0.5710 0.149 Uiso 1 1 calc R U . . .
C25 C 0.2470(2) -0.2880(4) 0.6533(3) 0.1479(18) Uani 1 1 d . . . . .
H25A H 0.2425 -0.2614 0.7033 0.177 Uiso 1 1 calc R U . . .
H25B H 0.2668 -0.3403 0.6671 0.177 Uiso 1 1 calc R U . . .
C26 C 0.2718(2) -0.2250(6) 0.6183(6) 0.236(4) Uani 1 1 d . . . . .
H26A H 0.2523 -0.1721 0.6054 0.283 Uiso 1 1 calc R U . . .
H26B H 0.2760 -0.2510 0.5678 0.283 Uiso 1 1 calc R U . . .
C27 C 0.3163(3) -0.1911(6) 0.6580(6) 0.254(5) Uani 1 1 d . . . . .
H27A H 0.3276 -0.1482 0.6238 0.382 Uiso 1 1 calc R U . . .
H27B H 0.3134 -0.1616 0.7071 0.382 Uiso 1 1 calc R U . . .
H27C H 0.3373 -0.2412 0.6693 0.382 Uiso 1 1 calc R U . . .
C15 C 0.06176(9) -0.19843(16) 0.47212(14) 0.0755(6) Uani 1 1 d . . . . .
H15 H 0.0490 -0.2562 0.4629 0.091 Uiso 1 1 calc R U . . .
C16 C 0.03797(8) -0.12330(15) 0.44087(14) 0.0690(5) Uani 1 1 d . . . . .
H16 H 0.0090 -0.1294 0.4099 0.083 Uiso 1 1 calc R U . . .
C17 C 0.05745(6) -0.03748(13) 0.45569(10) 0.0556(4) Uani 1 1 d . . . . .
C18 C 0.03414(6) 0.04689(14) 0.42377(11) 0.0570(4) Uani 1 1 d . . . . .
C19 C -0.00561(8) 0.04772(18) 0.36563(13) 0.0726(5) Uani 1 1 d . . . . .
H19 H -0.0188 -0.0068 0.3451 0.087 Uiso 1 1 calc R U . . .
C20 C -0.02506(8) 0.12911(19) 0.33910(15) 0.0781(6) Uani 1 1 d . . . . .
H20 H -0.0514 0.1304 0.3001 0.094 Uiso 1 1 calc R U . . .
C21 C -0.00518(8) 0.20960(17) 0.37082(13) 0.0711(5) Uani 1 1 d . . . . .
C28 C -0.02536(10) 0.3001(2) 0.34551(19) 0.0931(8) Uani 1 1 d . . . . .
O3 O -0.05663(11) 0.3074(2) 0.28909(19) 0.1514(13) Uani 1 1 d . . . . .
O4 O -0.00658(10) 0.36638(17) 0.38836(16) 0.1196(9) Uani 1 1 d . . . . .
C29 C -0.0205(2) 0.4602(4) 0.3696(4) 0.186(3) Uani 1 1 d . U . . .
H29A H -0.0474 0.4749 0.3916 0.223 Uiso 1 1 calc R U . . .
H29B H -0.0276 0.4690 0.3122 0.223 Uiso 1 1 calc R U . . .
C30 C 0.0234(4) 0.5271(5) 0.4105(6) 0.232(4) Uani 1 1 d . U . . .
H30A H 0.0109 0.5842 0.4254 0.279 Uiso 1 1 calc R U . . .
H30B H 0.0386 0.4981 0.4595 0.279 Uiso 1 1 calc R U . . .
C31 C 0.0602(5) 0.5501(9) 0.3610(7) 0.254(4) Uani 1 1 d . U . . .
H31A H 0.0460 0.5594 0.3055 0.305 Uiso 1 1 calc R U . . .
H31B H 0.0758 0.6058 0.3807 0.305 Uiso 1 1 calc R U . . .
C32 C 0.0917(5) 0.4774(10) 0.3670(8) 0.322(7) Uani 1 1 d . U . . .
H32A H 0.1147 0.4913 0.3362 0.484 Uiso 1 1 calc R U . . .
H32B H 0.1058 0.4688 0.4219 0.484 Uiso 1 1 calc R U . . .
H32C H 0.0761 0.4225 0.3469 0.484 Uiso 1 1 calc R U . . .
C22 C 0.03476(7) 0.20429(15) 0.42784(12) 0.0641(4) Uani 1 1 d . . . . .
H22 H 0.0484 0.2581 0.4490 0.077 Uiso 1 1 calc R U . . .
N10 N 0.05430(5) 0.12502(11) 0.45350(10) 0.0571(3) Uani 1 1 d . . . . .

loop_
_atom_site_aniso_label
_atom_site_aniso_U_11
_atom_site_aniso_U_22
_atom_site_aniso_U_33
_atom_site_aniso_U_23
_atom_site_aniso_U_13
_atom_site_aniso_U_12
Fe 0.05065(17) 0.05392(18) 0.05272(18) -0.00066(10) 0.00865(12) -0.00237(10)
B1 0.0637(12) 0.0774(15) 0.0889(16) -0.0126(12) 0.0265(12) -0.0026(11)
N1 0.0654(9) 0.0819(11) 0.0677(10) -0.0083(8) 0.0225(8) -0.0068(8)
N2 0.0642(9) 0.0753(10) 0.0598(9) -0.0008(7) 0.0176(7) -0.0023(8)
C1 0.0903(18) 0.116(2) 0.0763(15) -0.0024(13) 0.0387(14) -0.0103(15)
C2 0.105(2) 0.120(2) 0.0666(13) 0.0155(14) 0.0253(13) -0.0141(17)
C3 0.0803(14) 0.0929(16) 0.0642(12) 0.0109(11) 0.0145(10) -0.0025(12)
N3 0.0528(8) 0.0777(11) 0.0824(11) -0.0030(9) 0.0097(8) 0.0025(8)
N4 0.0560(8) 0.0774(11) 0.0677(10) -0.0086(8) 0.0053(7) 0.0009(8)
C4 0.0566(12) 0.135(3) 0.111(2) -0.0058(19) 0.0026(13) 0.0096(14)
C5 0.0691(16) 0.197(4) 0.102(2) -0.023(3) -0.0190(16) 0.002(2)
C6 0.0726(14) 0.127(2) 0.0754(15) -0.0228(15) -0.0073(12) 0.0017(15)
B2 0.0666(13) 0.0722(13) 0.0753(14) -0.0087(11) 0.0183(11) 0.0028(10)
N5 0.0662(9) 0.0767(10) 0.0594(9) -0.0038(7) 0.0177(7) 0.0000(8)
N6 0.0687(10) 0.0678(9) 0.0566(9) 0.0024(7) 0.0164(7) 0.0009(7)
C7 0.0913(16) 0.1050(18) 0.0580(11) -0.0064(12) 0.0247(11) -0.0018(14)
C8 0.0916(16) 0.1072(19) 0.0572(11) 0.0131(11) 0.0163(11) -0.0030(14)
C9 0.0752(12) 0.0779(13) 0.0629(11) 0.0126(9) 0.0139(9) 0.0029(10)
N7 0.0685(9) 0.0595(9) 0.0761(10) -0.0089(7) 0.0126(8) -0.0044(7)
N8 0.0668(9) 0.0585(9) 0.0752(10) -0.0034(7) 0.0192(7) -0.0088(7)
C10 0.106(2) 0.0669(14) 0.115(2) -0.0220(13) 0.0274(18) -0.0184(12)
C11 0.116(2) 0.0810(18) 0.145(3) -0.0239(17) 0.042(2) -0.0423(17)
C12 0.0847(15) 0.0755(14) 0.1086(19) -0.0024(13) 0.0333(14) -0.0227(12)
N9 0.0571(8) 0.0550(8) 0.0587(8) -0.0012(6) 0.0147(6) -0.0042(6)
C13 0.0660(11) 0.0581(10) 0.0636(11) 0.0003(7) 0.0171(9) 0.0006(8)
C14 0.0852(14) 0.0586(10) 0.0690(11) -0.0003(9) 0.0276(10) 0.0015(10)
C23 0.110(2) 0.0619(13) 0.0911(16) 0.0019(11) 0.0202(14) 0.0079(12)
O1 0.172(3) 0.0615(13) 0.209(3) 0.0146(15) -0.001(2) -0.0023(14)
O2 0.1156(15) 0.0687(10) 0.1004(13) 0.0083(9) 0.0147(11) 0.0290(10)
C24 0.149(3) 0.090(2) 0.124(3) 0.0160(19) 0.005(2) 0.050(2)
C25 0.161(4) 0.126(3) 0.142(3) 0.021(3) -0.011(3) 0.062(3)
C26 0.130(4) 0.213(7) 0.337(11) 0.124(8) -0.029(6) 0.025(5)
C27 0.149(5) 0.236(9) 0.333(11) 0.038(8) -0.072(6) 0.023(5)
C15 0.0888(15) 0.0624(11) 0.0777(13) -0.0094(10) 0.0220(11) -0.0164(10)
C16 0.0705(12) 0.0703(12) 0.0681(12) -0.0088(9) 0.0175(10) -0.0174(9)
C17 0.0555(9) 0.0637(10) 0.0507(8) -0.0061(7) 0.0180(7) -0.0091(7)
C18 0.0516(8) 0.0703(11) 0.0510(8) -0.0044(7) 0.0146(7) -0.0067(8)
C19 0.0628(11) 0.0870(14) 0.0648(11) -0.0088(10) 0.0039(9) -0.0077(10)
C20 0.0646(12) 0.0981(16) 0.0662(12) 0.0005(11) -0.0017(10) 0.0027(11)
C21 0.0663(11) 0.0864(14) 0.0590(10) 0.0068(9) 0.0074(8) 0.0090(10)
C28 0.0827(16) 0.0966(18) 0.0915(17) 0.0108(14) -0.0060(13) 0.0185(14)
O3 0.149(2) 0.1234(19) 0.147(2) 0.0129(17) -0.063(2) 0.0355(17)
O4 0.141(2) 0.0902(13) 0.1122(16) -0.0017(12) -0.0162(15) 0.0383(14)
C29 0.204(5) 0.128(3) 0.200(5) 0.008(3) -0.030(4) 0.075(4)
C30 0.288(8) 0.132(4) 0.263(7) -0.043(5) 0.015(7) 0.021(5)
C31 0.264(8) 0.269(8) 0.232(7) -0.049(7) 0.053(7) -0.022(7)
C32 0.271(11) 0.287(11) 0.362(13) 0.014(10) -0.065(10) 0.022(10)
C22 0.0617(10) 0.0683(11) 0.0612(10) 0.0020(8) 0.0087(8) 0.0022(8)
N10 0.0520(8) 0.0645(9) 0.0543(8) -0.0001(6) 0.0088(6) -0.0015(6)

loop_
_atom_type_symbol
_atom_type_description
_atom_type_scat_dispersion_real
_atom_type_scat_dispersion_imag
_atom_type_scat_source
C C 0.0181 0.0091 'International Tables Vol C Tables 4.2.6.8 and 6.1.1.4'
H H 0.0000 0.0000 'International Tables Vol C Tables 4.2.6.8 and 6.1.1.4'
B B 0.0090 0.0039 'International Tables Vol C Tables 4.2.6.8 and 6.1.1.4'
N N 0.0311 0.0180 'International Tables Vol C Tables 4.2.6.8 and 6.1.1.4'
O O 0.0492 0.0322 'International Tables Vol C Tables 4.2.6.8 and 6.1.1.4'
Fe Fe -1.1336 3.1974 'International Tables Vol C Tables 4.2.6.8 and 6.1.1.4'

loop_
_geom_angle_atom_site_label_1
_geom_angle_atom_site_label_2
_geom_angle_atom_site_label_3
_geom_angle
_geom_angle_site_symmetry_1
_geom_angle_site_symmetry_3
_geom_angle_publ_flag
N4 Fe N8 97.61(7) . . ?
N4 Fe N2 87.61(7) . . ?
N8 Fe N2 92.68(7) . . ?
N4 Fe N6 90.80(7) . . ?
N8 Fe N6 86.24(7) . . ?
N2 Fe N6 177.94(7) . . ?
N4 Fe N10 164.76(7) . . ?
N8 Fe N10 95.98(7) . . ?
N2 Fe N10 84.88(7) . . ?
N6 Fe N10 96.97(7) . . ?
N4 Fe N9 94.75(7) . . ?
N8 Fe N9 166.14(6) . . ?
N2 Fe N9 94.08(6) . . ?
N6 Fe N9 87.35(6) . . ?
N10 Fe N9 72.63(6) . . ?
N1 B1 N3 109.38(19) . . ?
N1 B1 H1A 109.8 . . ?
N3 B1 H1A 109.8 . . ?
N1 B1 H1B 109.8 . . ?
N3 B1 H1B 109.8 . . ?
H1A B1 H1B 108.2 . . ?
C1 N1 N2 109.3(2) . . ?
C1 N1 B1 127.9(2) . . ?
N2 N1 B1 122.39(18) . . ?
C3 N2 N1 106.29(19) . . ?
C3 N2 Fe 129.63(17) . . ?
N1 N2 Fe 123.38(15) . . ?
N1 C1 C2 109.0(2) . . ?
N1 C1 H1 125.5 . . ?
C2 C1 H1 125.5 . . ?
C3 C2 C1 104.3(2) . . ?
C3 C2 H2 127.9 . . ?
C1 C2 H2 127.9 . . ?
N2 C3 C2 111.1(3) . . ?
N2 C3 H3 124.5 . . ?
C2 C3 H3 124.5 . . ?
C4 N3 N4 109.4(2) . . ?
C4 N3 B1 128.0(2) . . ?
N4 N3 B1 122.58(17) . . ?
C6 N4 N3 106.4(2) . . ?
C6 N4 Fe 127.79(18) . . ?
N3 N4 Fe 124.24(14) . . ?
N3 C4 C5 108.5(3) . . ?
N3 C4 H4 125.7 . . ?
C5 C4 H4 125.7 . . ?
C4 C5 C6 105.7(3) . . ?
C4 C5 H5 127.2 . . ?
C6 C5 H5 127.2 . . ?
N4 C6 C5 110.0(3) . . ?
N4 C6 H6 125.0 . . ?
C5 C6 H6 125.0 . . ?
N7 B2 N5 108.66(18) . . ?
N7 B2 H2A 110.0 . . ?
N5 B2 H2A 110.0 . . ?
N7 B2 H2B 110.0 . . ?
N5 B2 H2B 110.0 . . ?
H2A B2 H2B 108.3 . . ?
C7 N5 N6 109.2(2) . . ?
C7 N5 B2 128.7(2) . . ?
N6 N5 B2 122.08(17) . . ?
C9 N6 N5 105.95(18) . . ?
C9 N6 Fe 128.68(16) . . ?
N5 N6 Fe 124.14(13) . . ?
N5 C7 C8 109.4(2) . . ?
N5 C7 H7 125.3 . . ?
C8 C7 H7 125.3 . . ?
C7 C8 C9 104.1(2) . . ?
C7 C8 H8 127.9 . . ?
C9 C8 H8 127.9 . . ?
N6 C9 C8 111.3(2) . . ?
N6 C9 H9 124.3 . . ?
C8 C9 H9 124.3 . . ?
C10 N7 N8 109.6(2) . . ?
C10 N7 B2 127.9(2) . . ?
N8 N7 B2 122.47(17) . . ?
C12 N8 N7 106.62(19) . . ?
C12 N8 Fe 126.45(17) . . ?
N7 N8 Fe 124.67(13) . . ?
N7 C10 C11 108.4(3) . . ?
N7 C10 H10 125.8 . . ?
C11 C10 H10 125.8 . . ?
C10 C11 C12 105.9(2) . . ?
C10 C11 H11 127.1 . . ?
C12 C11 H11 127.1 . . ?
N8 C12 C11 109.5(3) . . ?
N8 C12 H12 125.2 . . ?
C11 C12 H12 125.2 . . ?
C13 N9 C17 118.69(17) . . ?
C13 N9 Fe 123.36(13) . . ?
C17 N9 Fe 117.90(13) . . ?
N9 C13 C14 122.5(2) . . ?
N9 C13 H13 118.8 . . ?
C14 C13 H13 118.8 . . ?
C15 C14 C13 118.3(2) . . ?
C15 C14 C23 119.9(2) . . ?
C13 C14 C23 121.8(2) . . ?
O1 C23 O2 123.8(3) . . ?
O1 C23 C14 124.2(3) . . ?
O2 C23 C14 112.0(2) . . ?
C23 O2 C24 116.8(3) . . ?
C25 C24 O2 109.5(3) . . ?
C25 C24 H24A 109.8 . . ?
O2 C24 H24A 109.8 . . ?
C25 C24 H24B 109.8 . . ?
O2 C24 H24B 109.8 . . ?
H24A C24 H24B 108.2 . . ?
C26 C25 C24 123.7(5) . . ?
C26 C25 H25A 106.4 . . ?
C24 C25 H25A 106.4 . . ?
C26 C25 H25B 106.4 . . ?
C24 C25 H25B 106.4 . . ?
H25A C25 H25B 106.5 . . ?
C25 C26 C27 122.6(7) . . ?
C25 C26 H26A 106.7 . . ?
C27 C26 H26A 106.7 . . ?
C25 C26 H26B 106.7 . . ?
C27 C26 H26B 106.7 . . ?
H26A C26 H26B 106.6 . . ?
C26 C27 H27A 109.5 . . ?
C26 C27 H27B 109.5 . . ?
H27A C27 H27B 109.5 . . ?
C26 C27 H27C 109.5 . . ?
H27A C27 H27C 109.5 . . ?
H27B C27 H27C 109.5 . . ?
C16 C15 C14 119.4(2) . . ?
C16 C15 H15 120.3 . . ?
C14 C15 H15 120.3 . . ?
C15 C16 C17 119.4(2) . . ?
C15 C16 H16 120.3 . . ?
C17 C16 H16 120.3 . . ?
N9 C17 C16 121.67(19) . . ?
N9 C17 C18 115.55(16) . . ?
C16 C17 C18 122.78(18) . . ?
N10 C18 C19 121.3(2) . . ?
N10 C18 C17 115.38(16) . . ?
C19 C18 C17 123.32(19) . . ?
C20 C19 C18 119.6(2) . . ?
C20 C19 H19 120.2 . . ?
C18 C19 H19 120.2 . . ?
C19 C20 C21 119.4(2) . . ?
C19 C20 H20 120.3 . . ?
C21 C20 H20 120.3 . . ?
C20 C21 C22 118.2(2) . . ?
C20 C21 C28 121.8(2) . . ?
C22 C21 C28 120.0(2) . . ?
O3 C28 O4 125.1(3) . . ?
O3 C28 C21 121.2(3) . . ?
O4 C28 C21 113.7(2) . . ?
C28 O4 C29 121.1(3) . . ?
O4 C29 C30 107.0(5) . . ?
O4 C29 H29A 110.3 . . ?
C30 C29 H29A 110.3 . . ?
O4 C29 H29B 110.3 . . ?
C30 C29 H29B 110.3 . . ?
H29A C29 H29B 108.6 . . ?
C31 C30 C29 118.7(8) . . ?
C31 C30 H30A 107.6 . . ?
C29 C30 H30A 107.6 . . ?
C31 C30 H30B 107.6 . . ?
C29 C30 H30B 107.6 . . ?
H30A C30 H30B 107.1 . . ?
C32 C31 C30 109.1(12) . . ?
C32 C31 H31A 109.9 . . ?
C30 C31 H31A 109.9 . . ?
C32 C31 H31B 109.9 . . ?
C30 C31 H31B 109.9 . . ?
H31A C31 H31B 108.3 . . ?
C31 C32 H32A 109.5 . . ?
C31 C32 H32B 109.5 . . ?
H32A C32 H32B 109.5 . . ?
C31 C32 H32C 109.5 . . ?
H32A C32 H32C 109.5 . . ?
H32B C32 H32C 109.5 . . ?
N10 C22 C21 122.8(2) . . ?
N10 C22 H22 118.6 . . ?
C21 C22 H22 118.6 . . ?
C22 N10 C18 118.67(17) . . ?
C22 N10 Fe 122.84(13) . . ?
C18 N10 Fe 117.62(13) . . ?

loop_
_geom_bond_atom_site_label_1
_geom_bond_atom_site_label_2
_geom_bond_distance
_geom_bond_site_symmetry_2
_geom_bond_publ_flag
Fe N4 2.1374(17) . ?
Fe N8 2.1391(17) . ?
Fe N2 2.1952(18) . ?
Fe N6 2.2067(18) . ?
Fe N10 2.2260(16) . ?
Fe N9 2.2293(16) . ?
B1 N1 1.539(4) . ?
B1 N3 1.548(3) . ?
B1 H1A 0.9700 . ?
B1 H1B 0.9700 . ?
N1 C1 1.339(3) . ?
N1 N2 1.357(3) . ?
N2 C3 1.339(3) . ?
C1 C2 1.381(5) . ?
C1 H1 0.9300 . ?
C2 C3 1.376(4) . ?
C2 H2 0.9300 . ?
C3 H3 0.9300 . ?
N3 C4 1.333(3) . ?
N3 N4 1.362(3) . ?
N4 C6 1.333(3) . ?
C4 C5 1.362(5) . ?
C4 H4 0.9300 . ?
C5 C6 1.375(5) . ?
C5 H5 0.9300 . ?
C6 H6 0.9300 . ?
B2 N7 1.549(3) . ?
B2 N5 1.551(3) . ?
B2 H2A 0.9700 . ?
B2 H2B 0.9700 . ?
N5 C7 1.341(3) . ?
N5 N6 1.355(3) . ?
N6 C9 1.340(3) . ?
C7 C8 1.369(4) . ?
C7 H7 0.9300 . ?
C8 C9 1.374(3) . ?
C8 H8 0.9300 . ?
C9 H9 0.9300 . ?
N7 C10 1.334(3) . ?
N7 N8 1.359(3) . ?
N8 C12 1.338(3) . ?
C10 C11 1.364(5) . ?
C10 H10 0.9300 . ?
C11 C12 1.380(4) . ?
C11 H11 0.9300 . ?
C12 H12 0.9300 . ?
N9 C13 1.335(3) . ?
N9 C17 1.344(2) . ?
C13 C14 1.393(3) . ?
C13 H13 0.9300 . ?
C14 C15 1.384(4) . ?
C14 C23 1.485(3) . ?
C23 O1 1.183(4) . ?
C23 O2 1.321(4) . ?
O2 C24 1.455(3) . ?
C24 C25 1.425(7) . ?
C24 H24A 0.9700 . ?
C24 H24B 0.9700 . ?
C25 C26 1.385(8) . ?
C25 H25A 0.9700 . ?
C25 H25B 0.9700 . ?
C26 C27 1.462(10) . ?
C26 H26A 0.9700 . ?
C26 H26B 0.9700 . ?
C27 H27A 0.9600 . ?
C27 H27B 0.9600 . ?
C27 H27C 0.9600 . ?
C15 C16 1.364(4) . ?
C15 H15 0.9300 . ?
C16 C17 1.390(3) . ?
C16 H16 0.9300 . ?
C17 C18 1.473(3) . ?
C18 N10 1.349(2) . ?
C18 C19 1.396(3) . ?
C19 C20 1.367(4) . ?
C19 H19 0.9300 . ?
C20 C21 1.385(4) . ?
C20 H20 0.9300 . ?
C21 C22 1.392(3) . ?
C21 C28 1.488(4) . ?
C28 O3 1.213(4) . ?
C28 O4 1.281(4) . ?
O4 C29 1.456(5) . ?
C29 C30 1.681(11) . ?
C29 H29A 0.9700 . ?
C29 H29B 0.9700 . ?
C30 C31 1.540(13) . ?
C30 H30A 0.9700 . ?
C30 H30B 0.9700 . ?
C31 C32 1.414(13) . ?
C31 H31A 0.9700 . ?
C31 H31B 0.9700 . ?
C32 H32A 0.9600 . ?
C32 H32B 0.9600 . ?
C32 H32C 0.9600 . ?
C22 N10 1.337(3) . ?
C22 H22 0.9300 . ?

loop_
_geom_torsion_atom_site_label_1
_geom_torsion_atom_site_label_2
_geom_torsion_atom_site_label_3
_geom_torsion_atom_site_label_4
_geom_torsion
_geom_torsion_site_symmetry_1
_geom_torsion_site_symmetry_2
_geom_torsion_site_symmetry_3
_geom_torsion_site_symmetry_4
_geom_torsion_publ_flag
N3 B1 N1 C1 130.6(3) . . . . ?
N3 B1 N1 N2 -57.0(3) . . . . ?
C1 N1 N2 C3 -0.7(3) . . . . ?
B1 N1 N2 C3 -174.3(2) . . . . ?
C1 N1 N2 Fe -171.92(18) . . . . ?
B1 N1 N2 Fe 14.5(3) . . . . ?
N2 N1 C1 C2 0.2(3) . . . . ?
B1 N1 C1 C2 173.4(2) . . . . ?
N1 C1 C2 C3 0.3(3) . . . . ?
N1 N2 C3 C2 0.9(3) . . . . ?
Fe N2 C3 C2 171.38(19) . . . . ?
C1 C2 C3 N2 -0.7(3) . . . . ?
N1 B1 N3 C4 -124.2(3) . . . . ?
N1 B1 N3 N4 58.0(3) . . . . ?
C4 N3 N4 C6 0.1(3) . . . . ?
B1 N3 N4 C6 178.3(3) . . . . ?
C4 N3 N4 Fe 166.6(2) . . . . ?
B1 N3 N4 Fe -15.2(3) . . . . ?
N4 N3 C4 C5 0.4(4) . . . . ?
B1 N3 C4 C5 -177.6(3) . . . . ?
N3 C4 C5 C6 -0.8(5) . . . . ?
N3 N4 C6 C5 -0.6(4) . . . . ?
Fe N4 C6 C5 -166.5(3) . . . . ?
C4 C5 C6 N4 0.9(5) . . . . ?
N7 B2 N5 C7 122.7(3) . . . . ?
N7 B2 N5 N6 -54.6(3) . . . . ?
C7 N5 N6 C9 -0.3(3) . . . . ?
B2 N5 N6 C9 177.4(2) . . . . ?
C7 N5 N6 Fe -168.59(17) . . . . ?
B2 N5 N6 Fe 9.2(3) . . . . ?
N6 N5 C7 C8 -0.1(3) . . . . ?
B2 N5 C7 C8 -177.7(2) . . . . ?
N5 C7 C8 C9 0.5(3) . . . . ?
N5 N6 C9 C8 0.7(3) . . . . ?
Fe N6 C9 C8 168.21(17) . . . . ?
C7 C8 C9 N6 -0.7(3) . . . . ?
N5 B2 N7 C10 -121.4(3) . . . . ?
N5 B2 N7 N8 59.6(3) . . . . ?
C10 N7 N8 C12 0.5(3) . . . . ?
B2 N7 N8 C12 179.7(2) . . . . ?
C10 N7 N8 Fe 164.3(2) . . . . ?
B2 N7 N8 Fe -16.5(3) . . . . ?
N8 N7 C10 C11 -0.3(4) . . . . ?
B2 N7 C10 C11 -179.3(3) . . . . ?
N7 C10 C11 C12 -0.1(5) . . . . ?
N7 N8 C12 C11 -0.6(3) . . . . ?
Fe N8 C12 C11 -164.1(2) . . . . ?
C10 C11 C12 N8 0.5(4) . . . . ?
C17 N9 C13 C14 -0.9(3) . . . . ?
Fe N9 C13 C14 176.52(14) . . . . ?
N9 C13 C14 C15 -0.3(3) . . . . ?
N9 C13 C14 C23 179.4(2) . . . . ?
C15 C14 C23 O1 -4.4(5) . . . . ?
C13 C14 C23 O1 175.9(3) . . . . ?
C15 C14 C23 O2 174.3(2) . . . . ?
C13 C14 C23 O2 -5.4(3) . . . . ?
O1 C23 O2 C24 3.6(5) . . . . ?
C14 C23 O2 C24 -175.2(3) . . . . ?
C23 O2 C24 C25 -178.9(4) . . . . ?
O2 C24 C25 C26 -51.5(8) . . . . ?
C24 C25 C26 C27 -179.0(7) . . . . ?
C13 C14 C15 C16 0.9(3) . . . . ?
C23 C14 C15 C16 -178.8(2) . . . . ?
C14 C15 C16 C17 -0.4(3) . . . . ?
C13 N9 C17 C16 1.5(3) . . . . ?
Fe N9 C17 C16 -176.09(15) . . . . ?
C13 N9 C17 C18 -178.96(16) . . . . ?
Fe N9 C17 C18 3.45(19) . . . . ?
C15 C16 C17 N9 -0.9(3) . . . . ?
C15 C16 C17 C18 179.63(18) . . . . ?
N9 C17 C18 N10 -9.5(2) . . . . ?
C16 C17 C18 N10 170.05(18) . . . . ?
N9 C17 C18 C19 169.31(18) . . . . ?
C16 C17 C18 C19 -11.2(3) . . . . ?
N10 C18 C19 C20 -1.1(3) . . . . ?
C17 C18 C19 C20 -179.9(2) . . . . ?
C18 C19 C20 C21 -0.5(4) . . . . ?
C19 C20 C21 C22 1.3(4) . . . . ?
C19 C20 C21 C28 -178.7(3) . . . . ?
C20 C21 C28 O3 -9.4(5) . . . . ?
C22 C21 C28 O3 170.5(3) . . . . ?
C20 C21 C28 O4 170.7(3) . . . . ?
C22 C21 C28 O4 -9.4(4) . . . . ?
O3 C28 O4 C29 -3.0(7) . . . . ?
C21 C28 O4 C29 176.9(4) . . . . ?
C28 O4 C29 C30 -156.8(5) . . . . ?
O4 C29 C30 C31 88.9(10) . . . . ?
C29 C30 C31 C32 -82.4(12) . . . . ?
C20 C21 C22 N10 -0.6(3) . . . . ?
C28 C21 C22 N10 179.4(2) . . . . ?
C21 C22 N10 C18 -1.0(3) . . . . ?
C21 C22 N10 Fe 168.11(16) . . . . ?
C19 C18 N10 C22 1.9(3) . . . . ?
C17 C18 N10 C22 -179.32(16) . . . . ?
C19 C18 N10 Fe -167.78(15) . . . . ?
C17 C18 N10 Fe 11.0(2) . . . . ?
